data_4060463
loop_
_publ_author_name
'Vojtech Jancik'
'Leslie W. Pineda'
'A. Claudia St\"uckl'
'Herbert W. Roesky'
'Regine Herbst-Irmer'

_journal_name_full Organometallics
_journal_paper_doi 10.1021/om049304a
_journal_year 2005
_chemical_formula_sum 'C29 H45 Ga N4'
_chemical_formula_weight 519.41
_space_group_IT_number 14
_symmetry_cell_setting monoclinic
_symmetry_space_group_name_Hall '-P 2ybc'
_symmetry_space_group_name_H-M 'P 1 21/c 1'
_cell_angle_alpha 90.00
_cell_angle_beta 109.14(1)
_cell_angle_gamma 90.00
_cell_formula_units_Z 4
_cell_length_a 17.016(1)
_cell_length_b 13.101(1)
_cell_length_c 13.494(1)
_cell_measurement_temperature 100(2)
_cell_volume 2842(1)
_diffrn_ambient_temperature 100(2)
_exptl_crystal_density_diffrn 1.214
_cod_original_sg_symbol_H-M 'P 21/c'
_cod_database_code 4060463

loop_
_symmetry_equiv_pos_as_xyz
'x, y, z'
'-x, y+1/2, -z+1/2'
'-x, -y, -z'
'x, -y-1/2, z-1/2'

loop_
_atom_site_label
_atom_site_type_symbol
_atom_site_fract_x
_atom_site_fract_y
_atom_site_fract_z
_atom_site_U_iso_or_equiv
_atom_site_adp_type
_atom_site_occupancy
_atom_site_symmetry_multiplicity
_atom_site_calc_flag
_atom_site_refinement_flags
_atom_site_disorder_assembly
_atom_site_disorder_group
Ga1 Ga 0.785451(13) 0.384629(16) 0.035294(17) 0.01663(10) Uani 1 1 d . . .
N1 N 0.72115(9) 0.46310(11) -0.08781(12) 0.0171(3) Uani 1 1 d . . .
C1 C 0.90501(12) 0.27340(15) -0.18094(15) 0.0228(4) Uani 1 1 d . . .
H1A H 0.9258 0.2114 -0.1401 0.034 Uiso 0.50 1 calc PR . .
H1B H 0.9521 0.3150 -0.1836 0.034 Uiso 0.50 1 calc PR . .
H1C H 0.8707 0.2546 -0.2523 0.034 Uiso 0.50 1 calc PR . .
H1D H 0.9066 0.3093 -0.2440 0.034 Uiso 0.50 1 calc PR . .
H1E H 0.8803 0.2057 -0.2004 0.034 Uiso 0.50 1 calc PR . .
H1F H 0.9617 0.2661 -0.1317 0.034 Uiso 0.50 1 calc PR . .
N2 N 0.84615(9) 0.30281(11) -0.03915(11) 0.0161(3) Uani 1 1 d . . .
C2 C 0.85327(11) 0.33363(14) -0.12974(14) 0.0179(4) Uani 1 1 d . . .
N3 N 0.86532(11) 0.45574(14) 0.13921(14) 0.0250(4) Uani 1 1 d D . .
H3' H 0.8979(14) 0.4870(19) 0.1186(19) 0.042(8) Uiso 1 1 d D . .
H3'' H 0.8470(17) 0.4945(19) 0.173(2) 0.055(9) Uiso 1 1 d D . .
C3 C 0.81350(12) 0.42136(15) -0.18404(15) 0.0187(4) Uani 1 1 d . . .
H3A H 0.8271(12) 0.4403(16) -0.2453(17) 0.022 Uiso 1 1 d . . .
N4 N 0.71116(11) 0.31886(14) 0.08722(15) 0.0251(4) Uani 1 1 d D . .
H4' H 0.7304(15) 0.2872(19) 0.1419(16) 0.044(8) Uiso 1 1 d D . .
H4'' H 0.6743(13) 0.2875(18) 0.0438(17) 0.039(7) Uiso 1 1 d D . .
C4 C 0.74946(11) 0.47871(14) -0.16819(14) 0.0178(4) Uani 1 1 d . . .
C5 C 0.71116(12) 0.56216(15) -0.24606(15) 0.0224(4) Uani 1 1 d . . .
H5A H 0.6513 0.5497 -0.2778 0.034 Uiso 1 1 calc R . .
H5B H 0.7372 0.5628 -0.3009 0.034 Uiso 1 1 calc R . .
H5C H 0.7200 0.6282 -0.2100 0.034 Uiso 1 1 calc R . .
C6 C 0.63974(11) 0.50209(14) -0.09506(14) 0.0177(4) Uani 1 1 d . . .
C7 C 0.56942(12) 0.44579(15) -0.15287(15) 0.0208(4) Uani 1 1 d . . .
C8 C 0.49133(12) 0.48277(15) -0.15879(15) 0.0232(5) Uani 1 1 d . . .
H8A H 0.4432 0.4464 -0.1991 0.028 Uiso 1 1 calc R . .
C9 C 0.48205(12) 0.57088(15) -0.10765(15) 0.0222(4) Uani 1 1 d . . .
H9A H 0.4282 0.5945 -0.1121 0.027 Uiso 1 1 calc R . .
C10 C 0.55182(12) 0.62417(14) -0.05012(15) 0.0211(4) Uani 1 1 d . . .
H10A H 0.5453 0.6845 -0.0146 0.025 Uiso 1 1 calc R . .
C11 C 0.63186(12) 0.59208(14) -0.04246(15) 0.0186(4) Uani 1 1 d . . .
C12 C 0.70675(12) 0.65391(15) 0.02221(15) 0.0210(4) Uani 1 1 d . . .
H12A H 0.7579 0.6213 0.0154 0.025 Uiso 1 1 calc R . .
C13 C 0.70283(14) 0.76435(16) -0.01760(19) 0.0314(5) Uani 1 1 d . . .
H13A H 0.6973 0.7640 -0.0922 0.047 Uiso 1 1 calc R . .
H13B H 0.7539 0.8004 0.0221 0.047 Uiso 1 1 calc R . .
H13C H 0.6548 0.7990 -0.0081 0.047 Uiso 1 1 calc R . .
C14 C 0.71396(13) 0.65289(18) 0.13816(16) 0.0304(5) Uani 1 1 d . . .
H14A H 0.7140 0.5822 0.1619 0.046 Uiso 1 1 calc R . .
H14B H 0.6666 0.6895 0.1475 0.046 Uiso 1 1 calc R . .
H14C H 0.7658 0.6864 0.1795 0.046 Uiso 1 1 calc R . .
C15 C 0.57617(13) 0.34652(16) -0.20840(16) 0.0273(5) Uani 1 1 d . . .
H15A H 0.6363 0.3269 -0.1856 0.033 Uiso 1 1 calc R . .
C16 C 0.54694(17) 0.36021(19) -0.32729(18) 0.0411(6) Uani 1 1 d . . .
H16A H 0.5800 0.4137 -0.3456 0.062 Uiso 1 1 calc R . .
H16B H 0.4881 0.3798 -0.3520 0.062 Uiso 1 1 calc R . .
H16C H 0.5540 0.2959 -0.3605 0.062 Uiso 1 1 calc R . .
C17 C 0.52878(14) 0.25931(16) -0.17850(17) 0.0320(5) Uani 1 1 d . . .
H17A H 0.5403 0.1954 -0.2089 0.048 Uiso 1 1 calc R . .
H17B H 0.4690 0.2736 -0.2054 0.048 Uiso 1 1 calc R . .
H17C H 0.5467 0.2530 -0.1019 0.048 Uiso 1 1 calc R . .
C18 C 0.88792(11) 0.21065(14) 0.01101(14) 0.0175(4) Uani 1 1 d . . .
C19 C 0.84158(12) 0.12024(14) 0.00200(15) 0.0190(4) Uani 1 1 d . . .
C20 C 0.88308(13) 0.03304(15) 0.05308(15) 0.0247(5) Uani 1 1 d . . .
H20A H 0.8529 -0.0288 0.0483 0.030 Uiso 1 1 calc R . .
C21 C 0.96657(13) 0.03476(16) 0.11012(16) 0.0264(5) Uani 1 1 d . . .
H21A H 0.9937 -0.0256 0.1433 0.032 Uiso 1 1 calc R . .
C22 C 1.01065(13) 0.12425(15) 0.11882(16) 0.0238(5) Uani 1 1 d . . .
H22A H 1.0682 0.1248 0.1585 0.029 Uiso 1 1 calc R . .
C23 C 0.97296(12) 0.21396(15) 0.07089(14) 0.0199(4) Uani 1 1 d . . .
C24 C 1.02531(12) 0.31042(16) 0.08661(15) 0.0232(4) Uani 1 1 d . . .
H24A H 0.9895 0.3665 0.0452 0.028 Uiso 1 1 calc R . .
C25 C 1.10049(13) 0.29836(19) 0.04872(17) 0.0335(5) Uani 1 1 d . . .
H25A H 1.0815 0.2770 -0.0250 0.050 Uiso 1 1 calc R . .
H25B H 1.1382 0.2466 0.0913 0.050 Uiso 1 1 calc R . .
H25C H 1.1298 0.3637 0.0556 0.050 Uiso 1 1 calc R . .
C26 C 1.05506(13) 0.34154(17) 0.20207(16) 0.0281(5) Uani 1 1 d . . .
H26A H 1.0071 0.3480 0.2266 0.042 Uiso 1 1 calc R . .
H26B H 1.0842 0.4071 0.2101 0.042 Uiso 1 1 calc R . .
H26C H 1.0930 0.2894 0.2436 0.042 Uiso 1 1 calc R . .
C27 C 0.75089(13) 0.11265(14) -0.06568(16) 0.0229(5) Uani 1 1 d . . .
H27A H 0.7299 0.1833 -0.0868 0.028 Uiso 1 1 calc R . .
C28 C 0.74317(14) 0.05223(18) -0.16528(16) 0.0345(5) Uani 1 1 d . . .
H28A H 0.7782 0.0837 -0.2018 0.052 Uiso 1 1 calc R . .
H28B H 0.6851 0.0525 -0.2113 0.052 Uiso 1 1 calc R . .
H28C H 0.7613 -0.0183 -0.1466 0.052 Uiso 1 1 calc R . .
C29 C 0.69625(13) 0.06404(16) -0.00793(17) 0.0296(5) Uani 1 1 d . . .
H29A H 0.7045 0.1001 0.0583 0.044 Uiso 1 1 calc R . .
H29B H 0.7116 -0.0079 0.0065 0.044 Uiso 1 1 calc R . .
H29C H 0.6377 0.0688 -0.0517 0.044 Uiso 1 1 calc R . .

loop_
_atom_site_aniso_label
_atom_site_aniso_U_11
_atom_site_aniso_U_22
_atom_site_aniso_U_33
_atom_site_aniso_U_23
_atom_site_aniso_U_13
_atom_site_aniso_U_12
Ga1 0.01733(16) 0.01605(15) 0.01725(15) 0.00024(9) 0.00668(10) 0.00167(9)
N1 0.0169(9) 0.0151(8) 0.0195(8) -0.0014(7) 0.0061(7) 0.0006(6)
C1 0.0248(11) 0.0227(11) 0.0238(11) 0.0001(8) 0.0118(9) 0.0022(8)
N2 0.0153(8) 0.0151(8) 0.0180(8) 0.0004(7) 0.0059(6) -0.0007(6)
C2 0.0160(10) 0.0176(10) 0.0203(10) -0.0031(8) 0.0064(8) -0.0047(8)
N3 0.0253(10) 0.0247(10) 0.0251(10) -0.0039(8) 0.0085(8) 0.0011(8)
C3 0.0222(11) 0.0179(10) 0.0185(10) 0.0005(8) 0.0102(8) -0.0026(8)
N4 0.0242(10) 0.0278(10) 0.0245(10) 0.0018(9) 0.0099(8) -0.0005(8)
C4 0.0197(10) 0.0140(10) 0.0179(10) -0.0016(8) 0.0037(8) -0.0042(8)
C5 0.0240(11) 0.0198(11) 0.0234(10) 0.0032(9) 0.0077(8) 0.0016(8)
C6 0.0172(10) 0.0183(10) 0.0174(10) 0.0042(8) 0.0054(8) 0.0025(8)
C7 0.0209(11) 0.0216(11) 0.0194(10) -0.0001(8) 0.0059(8) 0.0011(8)
C8 0.0183(11) 0.0261(11) 0.0224(11) 0.0031(9) 0.0029(8) 0.0004(8)
C9 0.0194(11) 0.0221(11) 0.0247(11) 0.0063(9) 0.0067(8) 0.0049(8)
C10 0.0248(12) 0.0169(10) 0.0228(10) 0.0041(8) 0.0094(9) 0.0049(8)
C11 0.0219(11) 0.0154(10) 0.0193(10) 0.0036(8) 0.0078(8) 0.0007(8)
C12 0.0197(10) 0.0159(10) 0.0275(11) -0.0022(8) 0.0081(8) 0.0003(8)
C13 0.0287(12) 0.0182(11) 0.0485(14) -0.0011(10) 0.0143(10) -0.0024(9)
C14 0.0258(12) 0.0351(13) 0.0287(12) -0.0090(10) 0.0070(9) -0.0027(10)
C15 0.0216(11) 0.0257(11) 0.0328(12) -0.0098(10) 0.0064(9) -0.0014(9)
C16 0.0562(16) 0.0365(13) 0.0364(13) -0.0148(11) 0.0231(12) -0.0196(12)
C17 0.0398(13) 0.0239(12) 0.0319(12) -0.0044(10) 0.0111(10) 0.0012(10)
C18 0.0208(11) 0.0163(10) 0.0179(10) 0.0001(8) 0.0097(8) 0.0034(8)
C19 0.0235(11) 0.0168(10) 0.0188(10) -0.0014(8) 0.0097(8) -0.0003(8)
C20 0.0327(13) 0.0169(10) 0.0259(11) 0.0015(9) 0.0117(9) 0.0004(9)
C21 0.0316(12) 0.0219(11) 0.0267(11) 0.0058(9) 0.0109(9) 0.0083(9)
C22 0.0206(11) 0.0285(12) 0.0229(11) 0.0023(9) 0.0078(8) 0.0067(9)
C23 0.0195(11) 0.0238(11) 0.0196(10) -0.0009(8) 0.0108(8) 0.0021(8)
C24 0.0169(10) 0.0253(11) 0.0275(11) 0.0027(9) 0.0073(8) -0.0013(8)
C25 0.0243(12) 0.0460(14) 0.0328(12) -0.0027(10) 0.0128(10) -0.0058(10)
C26 0.0241(11) 0.0305(12) 0.0301(12) -0.0032(9) 0.0093(9) -0.0041(9)
C27 0.0236(11) 0.0181(11) 0.0264(11) -0.0001(8) 0.0071(9) -0.0034(8)
C28 0.0346(13) 0.0392(13) 0.0256(12) -0.0052(10) 0.0043(10) -0.0088(10)
C29 0.0289(12) 0.0244(12) 0.0365(12) 0.0018(10) 0.0123(10) -0.0037(9)

loop_
_geom_bond_atom_site_label_1
_geom_bond_atom_site_label_2
_geom_bond_distance
_geom_bond_site_symmetry_2
_geom_bond_publ_flag
Ga1 N4 1.8472(18) . ?
Ga1 N3 1.8524(18) . ?
Ga1 N1 1.9549(15) . ?
Ga1 N2 1.9763(15) . ?
N1 C4 1.339(2) . ?
N1 C6 1.449(2) . ?
C1 C2 1.508(3) . ?
N2 C2 1.330(2) . ?
N2 C18 1.451(2) . ?
C2 C3 1.411(3) . ?
C3 C4 1.397(3) . ?
C4 C5 1.508(3) . ?
C6 C7 1.404(3) . ?
C6 C11 1.405(3) . ?
C7 C8 1.392(3) . ?
C7 C15 1.524(3) . ?
C8 C9 1.380(3) . ?
C9 C10 1.377(3) . ?
C10 C11 1.396(3) . ?
C11 C12 1.521(3) . ?
C12 C14 1.529(3) . ?
C12 C13 1.537(3) . ?
C15 C16 1.527(3) . ?
C15 C17 1.527(3) . ?
C18 C19 1.406(3) . ?
C18 C23 1.408(3) . ?
C19 C20 1.400(3) . ?
C19 C27 1.517(3) . ?
C20 C21 1.376(3) . ?
C21 C22 1.376(3) . ?
C22 C23 1.392(3) . ?
C23 C24 1.520(3) . ?
C24 C26 1.527(3) . ?
C24 C25 1.534(3) . ?
C27 C28 1.528(3) . ?
C27 C29 1.534(3) . ?
